data_7234836
loop_
_publ_author_name
'Shunichiro Ito'
'Amane Hirose'
'Madoka Yamaguchi'
'Kazuo Tanaka'
'Yoshiki Chujo'

_publ_section_title
;
 Size-discrimination of volatile organic compounds utilizing gallium
 diiminate by luminescent chromism of crystallization-induced emission via
 encapsulation-triggered crystal-crystal transition
;
_journal_name_full 'Journal of Materials Chemistry C'
_journal_page_first 5564
_journal_page_last 5571
_journal_paper_doi 10.1039/C6TC01819J
_journal_volume 4
_journal_year 2016
_chemical_formula_moiety 'C27 H21 Cl2 Ga1 N2, (C6 H6)0.5'
_chemical_formula_structural 'C27 H21 Cl2 Ga1 N2 (C6 H6)0.5'
_chemical_formula_sum 'C30 H24 Cl2 Ga N2'
_chemical_formula_weight 552.902
_chemical_name_common Ga_benzene
_space_group_crystal_system tetragonal
_space_group_IT_number 109
_space_group_name_Hall 'I 4bw -2'
_space_group_name_H-M_alt 'I 41 m d'
_cell_angle_alpha 90
_cell_angle_beta 90
_cell_angle_gamma 90
_cell_formula_units_Z 8
_cell_length_a 29.549(4)
_cell_length_b 29.549(4)
_cell_length_c 6.0559(8)
_cell_measurement_reflns_used 20
_cell_measurement_temperature 298
_cell_measurement_theta_max 90
_cell_measurement_theta_min 3
_cell_volume 5287.7(12)
_computing_cell_refinement 'PDXL Version 2.4.2.0 (Rigaku, 2015)'
_computing_data_collection 'Rigaku SmartLab'
_computing_publication_material 'PDXL Version 2.4.2.0 (Rigaku, 2015)'
_computing_structure_refinement 'PDXL Version 2.4.2.0 (Rigaku, 2015)'
_computing_structure_solution 'PDXL Version 2.4.2.0 (Rigaku, 2015)'
_diffrn_ambient_temperature 298
_diffrn_measurement_device_type 'Rigaku SmartLabGuidance'
_diffrn_measurement_method 2\q
_diffrn_radiation_type 'Cu K\a~1~'
_diffrn_radiation_wavelength 1.540593
_exptl_crystal_colour yellow
_exptl_crystal_density_diffrn 1.39
_exptl_crystal_F_000 2262.00
_exptl_crystal_preparation Luminescent
_pd_calc_method 'Rietveld Refinement'
_pd_char_colour yellow
_pd_meas_2theta_range_inc 0.0080
_pd_meas_2theta_range_max 90.0000
_pd_meas_2theta_range_min 3.0000
_pd_meas_number_of_points 10876
_pd_proc_ls_pref_orient_corr
;
    Spherical harmonics
    Maximum harmonic order: 4
;
_pd_proc_ls_prof_R_factor 0.0410
_pd_proc_ls_prof_wR_expected 0.0571
_pd_proc_ls_prof_wR_factor 0.0550
_refine_ls_goodness_of_fit_all 0.9592
_refine_ls_hydrogen_treatment mixed
_refine_ls_matrix_type full
_refine_ls_number_constraints 2
_refine_ls_number_parameters 162
_refine_ls_number_restraints 110
_refine_ls_shift/su_max 0.0020
_refine_ls_structure_factor_coef Fsqd
_refine_ls_weighting_scheme sigma
_reflns_d_resolution_high 1.0897
_reflns_d_resolution_low 14.7743
_reflns_limit_h_max 27
_reflns_limit_h_min 0
_reflns_limit_k_max 27
_reflns_limit_k_min 0
_reflns_limit_l_max 5
_reflns_limit_l_min 0
_reflns_number_total 641
_cod_data_source_file J-Mater-Chem-C-2016-4-5564.cif
_cod_data_source_block Ga_benzene
_cod_original_cell_volume 5287.6(11)
_cod_original_formula_sum 'C30 H24 Cl2 Ga1 N2'
_cod_database_code 7234836
_rigaku_reference_intensity_ratio 1.81

loop_
_symmetry_equiv_pos_site_id
_symmetry_equiv_pos_as_xyz
1 x,y,z
2 -x,-y,z
3 y,1/2+x,1/4+z
4 -y,1/2-x,1/4+z
5 -x,y,z
6 x,-y,z
7 -y,1/2+x,1/4+z
8 y,1/2-x,1/4+z
9 1/2+x,1/2+y,1/2+z
10 1/2-x,1/2-y,1/2+z
11 1/2+y,1+x,3/4+z
12 1/2-y,1-x,3/4+z
13 1/2-x,1/2+y,1/2+z
14 1/2+x,1/2-y,1/2+z
15 1/2-y,1+x,3/4+z
16 1/2+y,1-x,3/4+z

loop_
_atom_site_label
_atom_site_type_symbol
_atom_site_fract_x
_atom_site_fract_y
_atom_site_fract_z
_atom_site_U_iso_or_equiv
_atom_site_adp_type
_atom_site_occupancy
Ga1 Ga 0.5 0.26688(10) 0.379085 0.0331(11) Uiso 1
Cl1 Cl 0.5 0.19672(15) 0.4665(11) 0.0331(11) Uiso 1
Cl2 Cl 0.5 0.27528(18) 0.0253(8) 0.0331(11) Uiso 1
N1 N 0.4504(2) 0.3009(2) 0.5017(16) 0.0331(11) Uiso 1
C1 C 0.5 0.3632(5) 0.591(3) 0.0331(11) Uiso 1
C2 C 0.4575(2) 0.3421(3) 0.5779(18) 0.0331(11) Uiso 1
C3 C 0.4195(3) 0.3713(3) 0.6341(19) 0.0331(11) Uiso 1
C4 C 0.4175(3) 0.3939(4) 0.8274(19) 0.0331(11) Uiso 1
C5 C 0.3805(4) 0.4250(3) 0.8727(18) 0.0331(11) Uiso 1
C6 C 0.3489(3) 0.4308(3) 0.720(2) 0.0331(11) Uiso 1
C7 C 0.3509(3) 0.4085(4) 0.527(2) 0.0331(11) Uiso 1
C8 C 0.3856(4) 0.3783(3) 0.4846(19) 0.0331(11) Uiso 1
C9 C 0.4087(3) 0.2771(3) 0.5182(18) 0.0331(11) Uiso 1
C10 C 0.3845(3) 0.2776(3) 0.7093(18) 0.0331(11) Uiso 1
C11 C 0.3442(3) 0.2526(3) 0.7324(18) 0.0331(11) Uiso 1
C12 C 0.3286(3) 0.2265(3) 0.558(2) 0.0331(11) Uiso 1
C13 C 0.3540(3) 0.2257(3) 0.3650(17) 0.0331(11) Uiso 1
C14 C 0.3948(3) 0.2507(4) 0.3460(17) 0.0331(11) Uiso 1
C15 C 0.474(2) 0.4814(11) 0.249(6) 0.108(10) Uiso 0.25
C16 C 0.519(2) 0.4831(7) 0.194(4) 0.108(10) Uiso 0.25
C17 C 0.5509(19) 0.4989(7) 0.344(8) 0.108(10) Uiso 0.25
C18 C 0.537(2) 0.5131(11) 0.549(6) 0.108(10) Uiso 0.25
C19 C 0.491(2) 0.5114(15) 0.606(4) 0.108(10) Uiso 0.25
C20 C 0.4599(19) 0.4959(16) 0.453(8) 0.108(10) Uiso 0.25
H1 H 0.5 0.3937(13) 0.640(19) 0.0331(11) Uiso 1
H2 H 0.4400(6) 0.3906(7) 0.931(3) 0.0331(11) Uiso 1
H3 H 0.3775(7) 0.4414(7) 1.008(3) 0.0331(11) Uiso 1
H4 H 0.3244(6) 0.4500(6) 0.753(3) 0.0331(11) Uiso 1
H5 H 0.3277(6) 0.4121(7) 0.419(3) 0.0331(11) Uiso 1
H6 H 0.3865(6) 0.3643(7) 0.349(3) 0.0331(11) Uiso 1
H7 H 0.3940(6) 0.2953(7) 0.827(3) 0.0331(11) Uiso 1
H8 H 0.3275(6) 0.2547(7) 0.862(3) 0.0331(11) Uiso 1
H9 H 0.3016(6) 0.2096(7) 0.570(3) 0.0331(11) Uiso 1
H10 H 0.3441(7) 0.2075(7) 0.243(3) 0.0331(11) Uiso 1
H11 H 0.4110(6) 0.2494(7) 0.221(3) 0.0331(11) Uiso 1
H12 H 0.453(3) 0.4709(14) 0.148(10) 0.108(10) Uiso 0.25
H13 H 0.529(3) 0.4735(10) 0.055(6) 0.108(10) Uiso 0.25
H14 H 0.581(2) 0.5 0.306(12) 0.108(10) Uiso 0.25
H15 H 0.558(2) 0.5237(14) 0.650(9) 0.108(10) Uiso 0.25
H16 H 0.482(3) 0.521(2) 0.745(5) 0.108(10) Uiso 0.25
H17 H 0.429(2) 0.495(2) 0.491(12) 0.108(10) Uiso 0.25

loop_
_atom_type_symbol
_atom_type_description
_atom_type_scat_dispersion_real
_atom_type_scat_dispersion_imag
_atom_type_scat_Cromer_Mann_a1
_atom_type_scat_Cromer_Mann_b1
_atom_type_scat_Cromer_Mann_a2
_atom_type_scat_Cromer_Mann_b2
_atom_type_scat_Cromer_Mann_a3
_atom_type_scat_Cromer_Mann_b3
_atom_type_scat_Cromer_Mann_a4
_atom_type_scat_Cromer_Mann_b4
_atom_type_scat_Cromer_Mann_c
_atom_type_scat_source
C C 0.017 0.009 2.31000 1.02000 1.58860 0.865000 20.8439 10.2075 0.568700 51.6512 0.215600
;
    International Tables for Crystallography Vol. C, Table 6.1.1.4 (1999),
    and KEK Report 88-14, 1-136.
;
Cl Cl 0.347 0.702 11.4604 7.19640 6.25560 1.64550 0.010400 1.16620 18.5194 47.7784 -9.5574
;
    International Tables for Crystallography Vol. C, Table 6.1.1.4 (1999),
    and KEK Report 88-14, 1-136.
;
Ga Ga -1.353 0.776 15.2354 6.70060 4.35910 2.96230 3.06690 0.241200 10.7805 61.4135 1.71890
;
    International Tables for Crystallography Vol. C, Table 6.1.1.4 (1999),
    and KEK Report 88-14, 1-136.
;
H H 0.000 0.000 0.489918 0.262003 0.196767 0.049879 20.6593 7.74039 49.5519 2.20159 0.001305
;
    International Tables for Crystallography Vol. C, Table 6.1.1.4 (1999).
;
N N 0.029 0.018 12.2126 3.13220 2.01250 1.16630 0.005700 9.89330 28.9975 0.582600 -11.529
;
    International Tables for Crystallography Vol. C, Table 6.1.1.4 (1999),
    and KEK Report 88-14, 1-136.
;

loop_
_geom_angle_atom_site_label_1
_geom_angle_atom_site_label_2
_geom_angle_atom_site_label_3
_geom_angle
_geom_angle_publ_flag
_geom_angle_site_symmetry_1
_geom_angle_site_symmetry_2
_geom_angle_site_symmetry_3
Ga1 N1 C2 119.7(6) yes . . .
Ga1 N1 C9 115.3(7) yes . . .
Cl1 Ga1 Cl2 110.9(3) yes . . .
Cl1 Ga1 N1 114.2(4) yes . . .
Cl1 Ga1 N1 114.2(4) yes . . 5_655
Cl2 Ga1 N1 108.8(4) yes . . .
Cl2 Ga1 N1 108.8(4) yes . . 5_655
N1 Ga1 N1 99.1(4) yes . . 5_655
N1 C2 C3 120.5(8) yes . . .
N1 C9 C14 119.3(11) yes . . .
N1 C9 C10 120.7(11) yes . . .
N1 C2 C1 124.9(9) yes . . .
C2 N1 C9 124.7(9) yes . . .
C2 C1 C2 126.7(12) yes . . 5_655
C1 C2 C3 114.3(10) yes . . .
C2 C3 C4 122.0(11) yes . . .
C2 C3 C8 120.0(12) yes . . .
C4 C3 C8 118.0(10) yes . . .
C3 C4 C5 120.6(11) yes . . .
C4 C5 C6 118.7(12) yes . . .
C5 C6 C7 120.8(11) yes . . .
C6 C7 C8 120.6(12) yes . . .
C3 C8 C7 121.3(12) yes . . .
C10 C9 C14 119.8(10) yes . . .
C9 C10 C11 121.6(11) yes . . .
C10 C11 C12 119.7(12) yes . . .
C11 C12 C13 118.2(10) yes . . .
C16 C17 C18 120(6) yes . . .
C12 C13 C14 121.2(11) yes . . .
C9 C14 C13 119.4(11) yes . . .
C17 C18 C19 120(5) yes . . .
C16 C15 C20 120(6) yes . . .
C18 C19 C20 120(4) yes . . .
C15 C16 C17 120(4) yes . . .
C15 C20 C19 120(7) yes . . .
C2 C1 H1 116(3) no . . .
C3 C4 H2 121(2) no . . .
C5 C4 H2 119(2) no . . .
C4 C5 H3 123(2) no . . .
C6 C5 H3 118(2) no . . .
C5 C6 H4 118(2) no . . .
C7 C6 H4 121(2) no . . .
C6 C7 H5 121(2) no . . .
C8 C7 H5 119(2) no . . .
C3 C8 H6 120(2) no . . .
C7 C8 H6 118(2) no . . .
C9 C10 H7 120(2) no . . .
C11 C10 H7 118(2) no . . .
C12 C11 H8 121(2) no . . .
C11 C12 H9 121(2) no . . .
C13 C12 H9 121(2) no . . .
C12 C13 H10 120(2) no . . .
C14 C13 H10 119(2) no . . .
C9 C14 H11 121(2) no . . .
C13 C14 H11 120(2) no . . .
C16 C15 H12 120(7) no . . .
C10 C11 H8 120(2) no . . .
C20 C15 H12 120(10) no . . .
C15 C16 H13 120(8) no . . .
C17 C16 H13 120(11) no . . .
C18 C17 H14 120(8) no . . .
C18 C19 H16 120(8) no . . .
C20 C19 H16 120(9) no . . .
C17 C18 H15 120(8) no . . .
C16 C17 H14 120(8) no . . .
C15 C20 H17 120(8) no . . .
C19 C18 H15 120(6) no . . .
C19 C20 H17 120(8) no . . .

loop_
_geom_bond_atom_site_label_1
_geom_bond_atom_site_label_2
_geom_bond_distance
_geom_bond_publ_flag
_geom_bond_site_symmetry_1
_geom_bond_site_symmetry_2
Ga1 Cl1 2.140(5) yes . .
Ga1 Cl2 2.157(5) yes . .
Ga1 N1 1.926(7) yes . .
N1 C2 1.318(12) yes . .
N1 C9 1.422(11) yes . .
C1 C2 1.406(10) yes . .
C16 C17 1.38(7) yes . .
C2 C3 1.457(11) yes . .
C3 C4 1.349(16) yes . .
C3 C8 1.365(14) yes . .
C4 C5 1.453(14) yes . .
C5 C6 1.327(16) yes . .
C6 C7 1.343(17) yes . .
C17 C18 1.37(6) yes . .
C7 C8 1.384(14) yes . .
C19 C20 1.39(7) yes . .
C9 C10 1.361(14) yes . .
C9 C14 1.366(14) yes . .
C10 C11 1.409(14) yes . .
C18 C19 1.39(9) yes . .
C11 C12 1.386(16) yes . .
C12 C13 1.389(16) yes . .
C13 C14 1.419(14) yes . .
C15 C16 1.38(10) yes . .
C15 C20 1.38(6) yes . .
C1 H1 0.95(5) no . .
C4 H2 0.92(2) no . .
C5 H3 0.96(2) no . .
C6 H4 0.94(2) no . .
C7 H5 0.95(2) no . .
C8 H6 0.92(2) no . .
C10 H7 0.93(2) no . .
C11 H8 0.93(2) no . .
C12 H9 0.95(2) no . .
C13 H10 0.96(2) no . .
C14 H11 0.90(2) no . .
C16 H13 0.93(5) no . .
C15 H12 0.92(9) no . .
C18 H15 0.93(8) no . .
C17 H14 0.93(8) no . .
C19 H16 0.93(5) no . .
C20 H17 0.93(8) no . .
